data_1553825
loop_
_publ_author_name
'Sun, Haiyu'
'Xu, Shiyan'
'Xing, Zhimin'
'Liu, Lin'
'Feng, Shangbiao'
'Fang, Bowen'
'Xie, Xingang'
'She, Xuegong'

_publ_section_title
;
 Rapid construction of complex tetracyclic frameworks via a
 gold(i)-catalyzed tandem 1,2-acyloxy migration/[3 + 2]
 cycloaddition/Friedel--Crafts type cyclization reaction of linear enynyl
 esters
;
_journal_issue 11
_journal_name_full 'Organic Chemistry Frontiers'
_journal_page_first 2109
_journal_paper_doi 10.1039/C7QO00511C
_journal_volume 4
_journal_year 2017
_chemical_formula_moiety 'C18 H22 O5'
_chemical_formula_sum 'C18 H22 O5'
_chemical_formula_weight 318.36
_space_group_crystal_system monoclinic
_space_group_IT_number 15
_space_group_name_Hall '-I 2ya'
_space_group_name_H-M_alt 'I 1 2/a 1'
_atom_sites_solution_hydrogens geom
_atom_sites_solution_primary direct
_atom_sites_solution_secondary difmap
_audit_creation_date 2016-11-30
_audit_creation_method
;
Olex2 1.2
(compiled 2016.11.24 svn.r3356 for OlexSys, GUI svn.r5267)
;
_audit_update_record
;
2017-03-22 deposited with the CCDC.
2017-07-27 downloaded from the CCDC.
;
_cell_angle_alpha 90.00
_cell_angle_beta 90.258(6)
_cell_angle_gamma 90.00
_cell_formula_units_Z 8
_cell_length_a 9.6871(7)
_cell_length_b 14.0290(7)
_cell_length_c 23.8866(17)
_cell_measurement_reflns_used 2028
_cell_measurement_temperature 289.9(3)
_cell_measurement_theta_max 23.8180
_cell_measurement_theta_min 3.6780
_cell_volume 3246.2(4)
_computing_cell_refinement
;
CrysAlisPro, Agilent Technologies,
Version 1.171.36.28 (release 01-02-2013 CrysAlis171 .NET)
(compiled Feb  1 2013,16:14:44)
;
_computing_data_collection
;
CrysAlisPro, Agilent Technologies,
Version 1.171.36.28 (release 01-02-2013 CrysAlis171 .NET)
(compiled Feb  1 2013,16:14:44)
;
_computing_data_reduction
;
CrysAlisPro, Agilent Technologies,
Version 1.171.36.28 (release 01-02-2013 CrysAlis171 .NET)
(compiled Feb  1 2013,16:14:44)
;
_computing_molecular_graphics 'Olex2 (Dolomanov et al., 2009)'
_computing_publication_material 'Olex2 (Dolomanov et al., 2009)'
_computing_structure_refinement 'ShelXL (Sheldrick, 2015)'
_computing_structure_solution 'ShelXS (Sheldrick, 2008)'
_diffrn_ambient_temperature 289.9(3)
_diffrn_detector_area_resol_mean 16.0733
_diffrn_measured_fraction_theta_full 0.9890
_diffrn_measured_fraction_theta_max 0.8995
_diffrn_measurement_details
;
#__ type_ start__ end____ width___ exp.time_
  1 omega  -17.00    9.00   1.0000    5.0000
omega____ theta____ kappa____ phi______ frames
    -      -19.5055  -99.0000   90.0000 26

#__ type_ start__ end____ width___ exp.time_
  2 omega -102.00  -76.00   1.0000    5.0000
omega____ theta____ kappa____ phi______ frames
    -      -19.5055  178.0000  -30.0000 26

#__ type_ start__ end____ width___ exp.time_
  3 omega   -7.00   94.00   1.0000    5.0000
omega____ theta____ kappa____ phi______ frames
    -       22.7867   77.0000  -90.0000 101

#__ type_ start__ end____ width___ exp.time_
  4 omega    3.00   89.00   1.0000    5.0000
omega____ theta____ kappa____ phi______ frames
    -       22.7867   57.0000   30.0000 86

#__ type_ start__ end____ width___ exp.time_
  5 omega  -51.00   48.00   1.0000    5.0000
omega____ theta____ kappa____ phi______ frames
    -       22.7867  -38.0000   30.0000 99

#__ type_ start__ end____ width___ exp.time_
  6 omega  -38.00  -13.00   1.0000    5.0000
omega____ theta____ kappa____ phi______ frames
    -       22.7867  -19.0000  -60.0000 25
;
_diffrn_measurement_device_type 'SuperNova, Dual, Cu at zero, Eos'
_diffrn_measurement_method '\w scans'
_diffrn_orient_matrix_UB_11 0.0331831000
_diffrn_orient_matrix_UB_12 0.0093452000
_diffrn_orient_matrix_UB_13 -0.0258315000
_diffrn_orient_matrix_UB_21 -0.0621758000
_diffrn_orient_matrix_UB_22 0.0197210000
_diffrn_orient_matrix_UB_23 -0.0107542000
_diffrn_orient_matrix_UB_31 0.0199563000
_diffrn_orient_matrix_UB_32 0.0455990000
_diffrn_orient_matrix_UB_33 0.0099249000
_diffrn_radiation_monochromator mirror
_diffrn_radiation_type 'Mo K\a'
_diffrn_radiation_wavelength 0.7107
_diffrn_reflns_av_R_equivalents 0.0406
_diffrn_reflns_av_unetI/netI 0.0446
_diffrn_reflns_limit_h_max 11
_diffrn_reflns_limit_h_min -11
_diffrn_reflns_limit_k_max 17
_diffrn_reflns_limit_k_min -17
_diffrn_reflns_limit_l_max 29
_diffrn_reflns_limit_l_min -29
_diffrn_reflns_number 9570
_diffrn_reflns_theta_full 26.00
_diffrn_reflns_theta_max 26.02
_diffrn_reflns_theta_min 3.37
_diffrn_source 'SuperNova (Mo) X-ray Source'
_exptl_absorpt_coefficient_mu 0.094
_exptl_absorpt_correction_T_max 1.00000
_exptl_absorpt_correction_T_min 0.89085
_exptl_absorpt_correction_type multi-scan
_exptl_absorpt_process_details
;
CrysAlisPro, Agilent Technologies,
Version 1.171.36.28 (release 01-02-2013 CrysAlis171 .NET)
(compiled Feb  1 2013,16:14:44)
Empirical absorption correction using spherical harmonics,
 implemented in SCALE3 ABSPACK scaling algorithm.
;
_exptl_crystal_colour 'clear light colourless'
_exptl_crystal_colour_lustre clear
_exptl_crystal_colour_modifier light
_exptl_crystal_colour_primary colourless
_exptl_crystal_density_diffrn 1.303
_exptl_crystal_density_method 'not measured'
_exptl_crystal_description block
_exptl_crystal_F_000 1360
_exptl_crystal_size_max 0.25
_exptl_crystal_size_mid 0.24
_exptl_crystal_size_min 0.21
_refine_diff_density_max 0.192
_refine_diff_density_min -0.174
_refine_diff_density_rms 0.040
_refine_ls_extinction_method none
_refine_ls_goodness_of_fit_ref 1.093
_refine_ls_hydrogen_treatment constr
_refine_ls_matrix_type full
_refine_ls_number_parameters 211
_refine_ls_number_reflns 3178
_refine_ls_number_restraints 0
_refine_ls_restrained_S_all 1.093
_refine_ls_R_factor_all 0.0806
_refine_ls_R_factor_gt 0.0545
_refine_ls_shift/su_max 0.000
_refine_ls_shift/su_mean 0.000
_refine_ls_structure_factor_coef Fsqd
_refine_ls_weighting_details 'calc w=1/[\s^2^(Fo^2^)+(0.0528P)^2^+1.8760P] where P=(Fo^2^+2Fc^2^)/3'
_refine_ls_weighting_scheme calc
_refine_ls_wR_factor_gt 0.1326
_refine_ls_wR_factor_ref 0.1516
_reflns_number_gt 2193
_reflns_number_total 3178
_reflns_threshold_expression >2sigma(I)
_cod_data_source_file c7qo00511c2.cif
_cod_data_source_block sunhy_1128
_cod_database_code 1553825
_reflns_odcompleteness_completeness 98.90
_reflns_odcompleteness_iscentric 1
_reflns_odcompleteness_theta 26.32
_olex2_refinement_description
;
1. Fixed Uiso
 At 1.2 times of:
  All C(H) groups, All C(H,H) groups
 At 1.5 times of:
  All C(H,H,H) groups, All O(H) groups
2.a Ternary CH refined with riding coordinates:
 C11(H11)
2.b Secondary CH2 refined with riding coordinates:
 C8(H8A,H8B), C9(H9A,H9B), C10(H10A,H10B), C14(H14A,H14B), C15(H15A,H15B),
 C16(H16A,H16B)
2.c Aromatic/amide H refined with riding coordinates:
 C2(H2), C4(H4A)
2.d Idealised Me refined as rotating group:
 C17(H17A,H17B,H17C), C18(H18A,H18B,H18C)
2.e Idealised tetrahedral OH refined as rotating group:
 O4(H4)
;
_olex2_date_sample_data_collection 2016-11-30
_olex2_submission_special_instructions 'No special instructions were received'

loop_
_space_group_symop_id
_space_group_symop_operation_xyz
1 'x, y, z'
2 '-x+1/2, y, -z'
3 'x+1/2, y+1/2, z+1/2'
4 '-x+1, y+1/2, -z+1/2'
5 '-x, -y, -z'
6 'x-1/2, -y, z'
7 '-x+1/2, -y+1/2, -z+1/2'
8 'x, -y+1/2, z+1/2'

loop_
_atom_site_label
_atom_site_type_symbol
_atom_site_fract_x
_atom_site_fract_y
_atom_site_fract_z
_atom_site_U_iso_or_equiv
_atom_site_adp_type
_atom_site_occupancy
_atom_site_calc_flag
_atom_site_refinement_flags_posn
O1 O 0.19315(16) 0.37391(10) 0.30807(7) 0.0465(4) Uani 1 d .
O2 O 0.09216(18) 0.70479(11) 0.32229(9) 0.0643(6) Uani 1 d .
O3 O 0.0758(3) 0.17086(14) 0.50427(8) 0.0810(7) Uani 1 d .
O4 O 0.15182(19) 0.11610(12) 0.36873(8) 0.0590(5) Uani 1 d .
H4 H 0.2175 0.0872 0.3823 0.088 Uiso 1 calc GR
O5 O -0.1055(2) -0.00274(13) 0.37908(9) 0.0730(6) Uani 1 d .
C1 C 0.1235(2) 0.44889(15) 0.33185(9) 0.0362(5) Uani 1 d .
C2 C 0.1419(2) 0.54305(15) 0.31623(10) 0.0430(6) Uani 1 d .
H2 H 0.2037 0.5582 0.2879 0.052 Uiso 1 calc R
C3 C 0.0684(2) 0.61520(15) 0.34272(11) 0.0457(6) Uani 1 d .
C4 C -0.0204(2) 0.59467(16) 0.38598(11) 0.0486(6) Uani 1 d .
H4A H -0.0663 0.6431 0.4049 0.058 Uiso 1 calc R
C5 C -0.0397(2) 0.49992(16) 0.40071(10) 0.0417(5) Uani 1 d .
C6 C 0.0304(2) 0.42638(15) 0.37456(9) 0.0363(5) Uani 1 d .
C7 C -0.0077(2) 0.32971(15) 0.39771(10) 0.0385(5) Uani 1 d .
C8 C -0.1325(3) 0.35465(18) 0.43670(12) 0.0549(7) Uani 1 d .
H8A H -0.2182 0.3331 0.4198 0.066 Uiso 1 calc R
H8B H -0.1216 0.3233 0.4727 0.066 Uiso 1 calc R
C9 C -0.1354(2) 0.46209(18) 0.44443(11) 0.0512(6) Uani 1 d .
H9A H -0.2281 0.4867 0.4390 0.061 Uiso 1 calc R
H9B H -0.1037 0.4795 0.4816 0.061 Uiso 1 calc R
C10 C -0.0521(2) 0.25813(15) 0.35203(10) 0.0438(6) Uani 1 d .
H10A H -0.1337 0.2816 0.3328 0.053 Uiso 1 calc R
H10B H 0.0211 0.2512 0.3247 0.053 Uiso 1 calc R
C11 C -0.0828(2) 0.16238(16) 0.37857(10) 0.0458(6) Uani 1 d .
H11 H -0.1544 0.1727 0.4068 0.055 Uiso 1 calc R
C12 C 0.0428(3) 0.12046(16) 0.40853(10) 0.0461(6) Uani 1 d .
C13 C 0.0811(2) 0.19022(17) 0.45490(11) 0.0471(6) Uani 1 d .
C14 C 0.1136(2) 0.28786(16) 0.43304(10) 0.0425(6) Uani 1 d .
H14A H 0.1958 0.2847 0.4100 0.051 Uiso 1 calc R
H14B H 0.1329 0.3300 0.4643 0.051 Uiso 1 calc R
C15 C -0.1271(3) 0.07864(17) 0.34341(12) 0.0611(8) Uani 1 d .
H15A H -0.2235 0.0841 0.3327 0.073 Uiso 1 calc R
H15B H -0.0715 0.0740 0.3098 0.073 Uiso 1 calc R
C16 C -0.0108(3) 0.02213(18) 0.42358(13) 0.0664(8) Uani 1 d .
H16A H 0.0644 -0.0234 0.4257 0.080 Uiso 1 calc R
H16B H -0.0578 0.0235 0.4593 0.080 Uiso 1 calc R
C17 C 0.2746(3) 0.39283(19) 0.25986(11) 0.0540(7) Uani 1 d .
H17A H 0.2170 0.4184 0.2307 0.081 Uiso 1 calc GR
H17B H 0.3164 0.3347 0.2472 0.081 Uiso 1 calc GR
H17C H 0.3454 0.4381 0.2692 0.081 Uiso 1 calc GR
C18 C 0.0115(3) 0.78073(18) 0.34416(16) 0.0855(11) Uani 1 d .
H18A H 0.0324 0.8384 0.3243 0.128 Uiso 1 calc GR
H18B H 0.0325 0.7890 0.3832 0.128 Uiso 1 calc GR
H18C H -0.0847 0.7660 0.3397 0.128 Uiso 1 calc GR

loop_
_atom_site_aniso_label
_atom_site_aniso_U_11
_atom_site_aniso_U_22
_atom_site_aniso_U_33
_atom_site_aniso_U_23
_atom_site_aniso_U_13
_atom_site_aniso_U_12
O1 0.0478(10) 0.0449(9) 0.0470(10) 0.0030(8) 0.0188(8) 0.0046(7)
O2 0.0607(12) 0.0387(9) 0.0935(16) 0.0094(10) -0.0014(10) 0.0029(8)
O3 0.129(2) 0.0715(13) 0.0421(12) 0.0134(10) -0.0105(12) -0.0278(12)
O4 0.0620(12) 0.0570(11) 0.0580(12) 0.0056(9) 0.0071(9) 0.0128(9)
O5 0.1006(16) 0.0517(11) 0.0668(14) 0.0038(10) -0.0101(12) -0.0261(10)
C1 0.0333(11) 0.0416(11) 0.0337(12) 0.0012(10) 0.0023(9) 0.0037(9)
C2 0.0384(13) 0.0474(13) 0.0432(14) 0.0055(11) 0.0018(10) -0.0015(10)
C3 0.0407(13) 0.0391(12) 0.0573(16) 0.0017(12) -0.0081(12) 0.0008(10)
C4 0.0420(13) 0.0442(13) 0.0596(17) -0.0105(12) -0.0028(12) 0.0083(10)
C5 0.0347(12) 0.0515(13) 0.0388(13) -0.0048(11) -0.0006(10) 0.0043(10)
C6 0.0310(11) 0.0423(12) 0.0355(13) 0.0007(10) 0.0009(9) 0.0009(9)
C7 0.0345(12) 0.0460(12) 0.0351(13) 0.0034(10) 0.0044(9) -0.0015(9)
C8 0.0473(15) 0.0644(16) 0.0531(17) 0.0051(13) 0.0178(12) 0.0010(12)
C9 0.0419(14) 0.0675(16) 0.0441(15) -0.0072(13) 0.0065(11) 0.0042(11)
C10 0.0420(13) 0.0492(13) 0.0400(14) 0.0058(11) -0.0026(10) -0.0048(10)
C11 0.0460(14) 0.0497(13) 0.0417(14) 0.0006(11) 0.0011(11) -0.0112(10)
C12 0.0538(15) 0.0446(12) 0.0398(14) 0.0050(11) 0.0030(11) -0.0044(11)
C13 0.0508(14) 0.0526(14) 0.0380(14) 0.0075(11) -0.0041(11) -0.0055(11)
C14 0.0441(13) 0.0466(12) 0.0368(13) 0.0041(11) -0.0024(10) -0.0042(10)
C15 0.0761(19) 0.0543(15) 0.0527(17) 0.0011(13) -0.0082(14) -0.0177(13)
C16 0.093(2) 0.0502(15) 0.0560(18) 0.0056(14) -0.0077(16) -0.0194(14)
C17 0.0578(16) 0.0613(15) 0.0431(15) 0.0049(13) 0.0209(12) 0.0086(12)
C18 0.083(2) 0.0409(14) 0.132(3) -0.0027(18) 0.000(2) 0.0106(14)

loop_
_atom_type_symbol
_atom_type_description
_atom_type_scat_dispersion_real
_atom_type_scat_dispersion_imag
_atom_type_scat_source
C C 0.0033 0.0016 'International Tables Vol C Tables 4.2.6.8 and 6.1.1.4'
H H 0.0000 0.0000 'International Tables Vol C Tables 4.2.6.8 and 6.1.1.4'
O O 0.0106 0.0060 'International Tables Vol C Tables 4.2.6.8 and 6.1.1.4'

loop_
_geom_angle_atom_site_label_1
_geom_angle_atom_site_label_2
_geom_angle_atom_site_label_3
_geom_angle
C1 O1 C17 117.81(17)
C3 O2 C18 117.6(2)
C12 O4 H4 109.5
C15 O5 C16 109.54(18)
O1 C1 C2 123.72(19)
O1 C1 C6 116.58(18)
C2 C1 C6 119.7(2)
C1 C2 H2 119.8
C1 C2 C3 120.3(2)
C3 C2 H2 119.8
O2 C3 C2 114.7(2)
O2 C3 C4 124.5(2)
C4 C3 C2 120.8(2)
C3 C4 H4A 120.8
C3 C4 C5 118.4(2)
C5 C4 H4A 120.8
C4 C5 C9 126.9(2)
C6 C5 C4 122.1(2)
C6 C5 C9 110.9(2)
C1 C6 C7 128.88(19)
C5 C6 C1 118.6(2)
C5 C6 C7 112.49(19)
C6 C7 C8 101.94(17)
C6 C7 C10 113.15(18)
C6 C7 C14 110.61(17)
C10 C7 C8 110.59(19)
C10 C7 C14 110.19(18)
C14 C7 C8 110.09(19)
C7 C8 H8A 110.1
C7 C8 H8B 110.1
H8A C8 H8B 108.4
C9 C8 C7 107.97(19)
C9 C8 H8A 110.1
C9 C8 H8B 110.1
C5 C9 C8 104.77(19)
C5 C9 H9A 110.8
C5 C9 H9B 110.8
C8 C9 H9A 110.8
C8 C9 H9B 110.8
H9A C9 H9B 108.9
C7 C10 H10A 109.7
C7 C10 H10B 109.7
H10A C10 H10B 108.2
C11 C10 C7 109.62(19)
C11 C10 H10A 109.7
C11 C10 H10B 109.7
C10 C11 H11 107.4
C10 C11 C12 112.32(19)
C12 C11 H11 107.4
C15 C11 C10 121.0(2)
C15 C11 H11 107.4
C15 C11 C12 100.7(2)
O4 C12 C11 107.17(19)
O4 C12 C13 109.53(19)
O4 C12 C16 112.0(2)
C13 C12 C11 106.51(19)
C16 C12 C11 100.8(2)
C16 C12 C13 119.6(2)
O3 C13 C12 123.6(2)
O3 C13 C14 123.6(2)
C14 C13 C12 112.6(2)
C7 C14 H14A 109.2
C7 C14 H14B 109.2
C13 C14 C7 111.94(18)
C13 C14 H14A 109.2
C13 C14 H14B 109.2
H14A C14 H14B 107.9
O5 C15 C11 104.4(2)
O5 C15 H15A 110.9
O5 C15 H15B 110.9
C11 C15 H15A 110.9
C11 C15 H15B 110.9
H15A C15 H15B 108.9
O5 C16 C12 105.2(2)
O5 C16 H16A 110.7
O5 C16 H16B 110.7
C12 C16 H16A 110.7
C12 C16 H16B 110.7
H16A C16 H16B 108.8
O1 C17 H17A 109.5
O1 C17 H17B 109.5
O1 C17 H17C 109.5
H17A C17 H17B 109.5
H17A C17 H17C 109.5
H17B C17 H17C 109.5
O2 C18 H18A 109.5
O2 C18 H18B 109.5
O2 C18 H18C 109.5
H18A C18 H18B 109.5
H18A C18 H18C 109.5
H18B C18 H18C 109.5

loop_
_geom_bond_atom_site_label_1
_geom_bond_atom_site_label_2
_geom_bond_distance
O1 C1 1.374(2)
O1 C17 1.424(3)
O2 C3 1.368(3)
O2 C18 1.422(3)
O3 C13 1.212(3)
O4 H4 0.8200
O4 C12 1.425(3)
O5 C15 1.439(3)
O5 C16 1.444(3)
C1 C2 1.384(3)
C1 C6 1.401(3)
C2 H2 0.9300
C2 C3 1.392(3)
C3 C4 1.378(3)
C4 H4A 0.9300
C4 C5 1.388(3)
C5 C6 1.385(3)
C5 C9 1.497(3)
C6 C7 1.511(3)
C7 C8 1.569(3)
C7 C10 1.543(3)
C7 C14 1.558(3)
C8 H8A 0.9700
C8 H8B 0.9700
C8 C9 1.519(3)
C9 H9A 0.9700
C9 H9B 0.9700
C10 H10A 0.9700
C10 H10B 0.9700
C10 C11 1.515(3)
C11 H11 0.9800
C11 C12 1.527(3)
C11 C15 1.505(3)
C12 C13 1.523(3)
C12 C16 1.518(3)
C13 C14 1.500(3)
C14 H14A 0.9700
C14 H14B 0.9700
C15 H15A 0.9700
C15 H15B 0.9700
C16 H16A 0.9700
C16 H16B 0.9700
C17 H17A 0.9600
C17 H17B 0.9600
C17 H17C 0.9600
C18 H18A 0.9600
C18 H18B 0.9600
C18 H18C 0.9600

loop_
_geom_torsion_atom_site_label_1
_geom_torsion_atom_site_label_2
_geom_torsion_atom_site_label_3
_geom_torsion_atom_site_label_4
_geom_torsion
O1 C1 C2 C3 -179.4(2)
O1 C1 C6 C5 178.46(19)
O1 C1 C6 C7 -1.6(3)
O2 C3 C4 C5 176.9(2)
O3 C13 C14 C7 -118.6(3)
O4 C12 C13 O3 -128.5(3)
O4 C12 C13 C14 56.6(3)
O4 C12 C16 O5 -81.7(3)
C1 C2 C3 O2 -177.9(2)
C1 C2 C3 C4 2.1(4)
C1 C6 C7 C8 -171.2(2)
C1 C6 C7 C10 -52.4(3)
C1 C6 C7 C14 71.8(3)
C2 C1 C6 C5 -0.9(3)
C2 C1 C6 C7 179.0(2)
C2 C3 C4 C5 -3.1(4)
C3 C4 C5 C6 2.1(4)
C3 C4 C5 C9 -177.2(2)
C4 C5 C6 C1 -0.1(3)
C4 C5 C6 C7 180.0(2)
C4 C5 C9 C8 171.2(2)
C5 C6 C7 C8 8.7(3)
C5 C6 C7 C10 127.5(2)
C5 C6 C7 C14 -108.3(2)
C6 C1 C2 C3 0.0(3)
C6 C5 C9 C8 -8.1(3)
C6 C7 C8 C9 -13.4(3)
C6 C7 C10 C11 177.78(18)
C6 C7 C14 C13 -177.90(19)
C7 C8 C9 C5 13.3(3)
C7 C10 C11 C12 -60.6(3)
C7 C10 C11 C15 -179.3(2)
C8 C7 C10 C11 -68.6(2)
C8 C7 C14 C13 70.2(2)
C9 C5 C6 C1 179.3(2)
C9 C5 C6 C7 -0.7(3)
C10 C7 C8 C9 -134.0(2)
C10 C7 C14 C13 -52.0(3)
C10 C11 C12 O4 -55.5(3)
C10 C11 C12 C13 61.7(3)
C10 C11 C12 C16 -172.8(2)
C10 C11 C15 O5 163.0(2)
C11 C12 C13 O3 115.9(3)
C11 C12 C13 C14 -59.0(3)
C11 C12 C16 O5 32.0(3)
C12 C11 C15 O5 38.7(3)
C12 C13 C14 C7 56.2(3)
C13 C12 C16 O5 148.2(2)
C14 C7 C8 C9 104.0(2)
C14 C7 C10 C11 53.4(2)
C15 O5 C16 C12 -8.3(3)
C15 C11 C12 O4 74.5(2)
C15 C11 C12 C13 -168.3(2)
C15 C11 C12 C16 -42.7(2)
C16 O5 C15 C11 -19.4(3)
C16 C12 C13 O3 2.6(4)
C16 C12 C13 C14 -172.2(2)
C17 O1 C1 C2 -8.7(3)
C17 O1 C1 C6 172.0(2)
C18 O2 C3 C2 174.7(2)
C18 O2 C3 C4 -5.3(4)
